data_4129611
loop_
_publ_author_name
'Zhang, Long'
'Lin, Yue-Jian'
'Li, Zhen-Hua'
'Jin, Guo-Xin'

_publ_section_title
;
 Rational Design of Polynuclear Organometallic Assemblies from a Simple
 Heteromultifunctional Ligand.
;
_journal_issue 42
_journal_name_full 'Journal of the American Chemical Society'
_journal_page_first 13670
_journal_page_last 13678
_journal_paper_doi 10.1021/jacs.5b08826
_journal_volume 137
_journal_year 2015
_chemical_formula_sum 'C88 H136 F24 Ir4 N20 O42 Pd4 S12'
_chemical_formula_weight 4181.28
_space_group_crystal_system triclinic
_space_group_IT_number 2
_space_group_name_Hall '-P 1'
_space_group_name_H-M_alt 'P -1'
_atom_sites_solution_hydrogens geom
_audit_creation_method SHELXL-2013
_cell_angle_alpha 61.135(2)
_cell_angle_beta 63.658(2)
_cell_angle_gamma 73.515(2)
_cell_formula_units_Z 1
_cell_length_a 16.111(2)
_cell_length_b 16.673(2)
_cell_length_c 16.744(2)
_cell_measurement_reflns_used 4152
_cell_measurement_temperature 173(2)
_cell_measurement_theta_max 25.48
_cell_measurement_theta_min 2.43
_cell_volume 3516.0(7)
_computing_cell_refinement 'Bruker SAINT'
_computing_data_collection 'Bruker APEX2'
_computing_data_reduction 'Bruker SAINT'
_computing_molecular_graphics 'Bruker SHELXTL'
_computing_publication_material 'Bruker SHELXTL'
_computing_structure_refinement 'SHELXL-2013 (Sheldrick, 2013)'
_computing_structure_solution 'SHELXS-97 (Sheldrick, 2008)'
_diffrn_ambient_temperature 173(2)
_diffrn_measured_fraction_theta_full 0.982
_diffrn_measured_fraction_theta_max 0.983
_diffrn_measurement_device_type 'Bruker APEX-II CCD'
_diffrn_measurement_method '\f and \w scans'
_diffrn_radiation_type MoK\a
_diffrn_radiation_wavelength 0.71073
_diffrn_reflns_av_R_equivalents 0.0430
_diffrn_reflns_av_unetI/netI 0.1072
_diffrn_reflns_Laue_measured_fraction_full 0.982
_diffrn_reflns_Laue_measured_fraction_max 0.983
_diffrn_reflns_limit_h_max 20
_diffrn_reflns_limit_h_min -20
_diffrn_reflns_limit_k_max 21
_diffrn_reflns_limit_k_min -21
_diffrn_reflns_limit_l_max 19
_diffrn_reflns_limit_l_min -21
_diffrn_reflns_number 24741
_diffrn_reflns_point_group_measured_fraction_full 0.982
_diffrn_reflns_point_group_measured_fraction_max 0.983
_diffrn_reflns_theta_full 25.242
_diffrn_reflns_theta_max 26.999
_diffrn_reflns_theta_min 1.400
_exptl_absorpt_coefficient_mu 4.559
_exptl_absorpt_correction_T_max 0.746
_exptl_absorpt_correction_T_min 0.612
_exptl_absorpt_correction_type multi-scan
_exptl_absorpt_process_details sadabs
_exptl_crystal_colour black
_exptl_crystal_density_diffrn 1.975
_exptl_crystal_description block
_exptl_crystal_F_000 2040
_exptl_crystal_size_max 0.120
_exptl_crystal_size_mid 0.080
_exptl_crystal_size_min 0.020
_platon_squeeze_details
; 
 In asymmetric unit of this data, there were disordered 
 solvents (two methanol and two water molecules) which could 
 not be restrained properly. Therefore, SQUEEZE algorithm 
 was used to omit them. 
;
_refine_diff_density_max 3.421
_refine_diff_density_min -2.064
_refine_diff_density_rms 0.248
_refine_ls_extinction_method none
_refine_ls_goodness_of_fit_ref 0.964
_refine_ls_hydrogen_treatment constr
_refine_ls_matrix_type full
_refine_ls_number_parameters 847
_refine_ls_number_reflns 15115
_refine_ls_number_restraints 224
_refine_ls_restrained_S_all 0.975
_refine_ls_R_factor_all 0.1164
_refine_ls_R_factor_gt 0.0626
_refine_ls_shift/su_max 0.004
_refine_ls_shift/su_mean 0.000
_refine_ls_structure_factor_coef Fsqd
_refine_ls_weighting_details
; 
 w=1/[\s^2^(Fo^2^)+(0.1153P)^2^] 
 where P=(Fo^2^+2Fc^2^)/3 
;
_refine_ls_weighting_scheme calc
_refine_ls_wR_factor_gt 0.1673
_refine_ls_wR_factor_ref 0.2014
_reflns_Friedel_coverage 0.000
_reflns_number_gt 8361
_reflns_number_total 15115
_reflns_threshold_expression 'I > 2\s(I)'
_cod_data_source_file ja5b08826_si_004.cif
_cod_data_source_block 11
_cod_original_cell_volume 3516.1(8)
_cod_database_code 4129611
_shelx_space_group_comment
; 
The symmetry employed for this shelxl refinement is uniquely defined 
by the following loop, which should always be used as a source of 
symmetry information in preference to the above space-group names. 
They are only intended as comments. 
;
_shelx_estimated_absorpt_t_min 0.611
_shelx_estimated_absorpt_t_max 0.914
_shelxl_version_number 2013-2

loop_
_space_group_symop_operation_xyz
'x, y, z'
'-x, -y, -z'

loop_
_atom_site_label
_atom_site_type_symbol
_atom_site_fract_x
_atom_site_fract_y
_atom_site_fract_z
_atom_site_U_iso_or_equiv
_atom_site_adp_type
_atom_site_occupancy
_atom_site_site_symmetry_order
_atom_site_calc_flag
_atom_site_refinement_flags_posn
_atom_site_refinement_flags_adp
_atom_site_refinement_flags_occupancy
_atom_site_disorder_assembly
_atom_site_disorder_group
Ir1 Ir 0.62253(3) -0.14132(3) 0.89645(3) 0.02892(14) Uani 1 1 d . . . . .
Ir2 Ir 0.18919(3) 0.31711(3) 0.45326(3) 0.03168(14) Uani 1 1 d . . . . .
Pd1 Pd 0.60292(6) 0.16022(6) 0.63888(7) 0.0285(2) Uani 1 1 d . . . . .
Pd2 Pd 0.20575(6) 0.02106(6) 0.71572(7) 0.0290(2) Uani 1 1 d . . . . .
N1 N 0.4870(6) 0.1255(6) 0.6513(7) 0.0235(19) Uani 1 1 d . . . . .
N2 N 0.3295(6) 0.0556(6) 0.6951(7) 0.028(2) Uani 1 1 d . . . . .
N3 N 0.6001(7) 0.0330(6) 0.7430(7) 0.033(2) Uani 1 1 d . . . . .
N4 N 0.2159(6) 0.1409(7) 0.6023(6) 0.029(2) Uani 1 1 d . . . . .
N5 N 0.7214(7) 0.1894(7) 0.6322(8) 0.039(2) Uani 1 1 d . . . . .
H5A H 0.7226 0.1624 0.6990 0.047 Uiso 1 1 calc R U . . .
H5B H 0.7766 0.1623 0.5922 0.047 Uiso 1 1 calc R U . . .
N6 N 0.5975(7) 0.2957(7) 0.5438(8) 0.039(2) Uani 1 1 d . . . . .
H6A H 0.5873 0.3017 0.4870 0.047 Uiso 1 1 calc R U . . .
H6B H 0.5449 0.3307 0.5770 0.047 Uiso 1 1 calc R U . . .
N7 N 0.0822(6) -0.0013(7) 0.7319(7) 0.034(2) Uani 1 1 d . . . . .
H7A H 0.0390 0.0551 0.7273 0.040 Uiso 1 1 calc R U . . .
H7B H 0.0897 -0.0179 0.6796 0.040 Uiso 1 1 calc R U . . .
N8 N 0.1938(7) -0.0979(7) 0.8400(8) 0.050(3) Uani 1 1 d . . . . .
H8A H 0.2537 -0.1365 0.8327 0.060 Uiso 1 1 calc R U . . .
H8B H 0.1761 -0.0840 0.8969 0.060 Uiso 1 1 calc R U . . .
N9 N 0.6714(6) -0.1748(6) 0.7749(7) 0.029(2) Uani 1 1 d . . . . .
N10 N 0.7447(6) -0.2479(6) 0.6391(7) 0.027(2) Uani 1 1 d . . . . .
O1 O 0.5082(5) -0.0855(5) 0.8529(6) 0.0316(18) Uani 1 1 d . . . . .
O2 O 0.6629(5) -0.0120(5) 0.7872(5) 0.0313(18) Uani 1 1 d . . . . .
O3 O 0.3062(5) 0.2621(5) 0.4944(6) 0.0303(18) Uani 1 1 d . . . . .
O4 O 0.1519(5) 0.1860(5) 0.5585(6) 0.0324(18) Uani 1 1 d . . . . .
O5 O 0.3684(8) 0.7749(7) 0.8652(8) 0.065(3) Uani 1 1 d . . . . .
O6 O 0.3301(9) 0.7115(8) 0.7881(10) 0.082(4) Uani 1 1 d . . . . .
O7 O 0.4652(6) 0.6545(8) 0.8221(9) 0.070(3) Uani 1 1 d . . . . .
O8 O 0.9431(8) 0.1464(10) 0.7637(12) 0.113(5) Uani 1 1 d D . . . .
O9 O 0.8196(18) 0.0633(11) 0.8898(14) 0.186(10) Uani 1 1 d D . . . .
O10 O 0.7910(15) 0.191(2) 0.7590(16) 0.257(13) Uani 1 1 d D U . . .
O11 O 0.9058(11) 0.1348(8) 0.3429(12) 0.114(6) Uani 1 1 d D . . . .
O12 O 0.8941(16) 0.2220(12) 0.4318(12) 0.158(8) Uani 1 1 d D . . . .
O13 O 1.0321(12) 0.2148(14) 0.317(2) 0.213(13) Uani 1 1 d D . . . .
S1 S 0.3761(3) 0.6964(2) 0.8477(3) 0.0485(9) Uani 1 1 d . . . . .
S2 S 0.8480(3) 0.1542(4) 0.8076(4) 0.0802(15) Uani 1 1 d D . . . .
S3 S 0.9423(4) 0.2000(6) 0.3462(7) 0.135(3) Uani 1 1 d D U . . .
F1 F 0.2281(10) 0.6441(9) 1.0003(10) 0.143(6) Uani 1 1 d . U . . .
F2 F 0.3513(12) 0.5872(11) 1.0311(11) 0.151(6) Uani 1 1 d . U . . .
F3 F 0.3113(10) 0.5343(8) 0.9578(13) 0.172(8) Uani 1 1 d . U . . .
F4 F 0.8594(11) 0.3046(14) 0.8152(15) 0.183(8) Uani 1 1 d D . . . .
F5 F 0.7361(10) 0.2240(15) 0.9281(14) 0.196(10) Uani 1 1 d . . . . .
F6 F 0.8763(17) 0.1879(12) 0.9303(11) 0.188(9) Uani 1 1 d . . . . .
F7 F 0.9328(16) 0.3840(13) 0.2477(18) 0.213(10) Uani 1 1 d D . . . .
F8 F 0.8256(17) 0.3307(15) 0.271(2) 0.267(13) Uani 1 1 d D . . . .
F9 F 0.950(2) 0.326(2) 0.1523(18) 0.260(12) Uani 1 1 d D . . . .
F10 F 0.2142(14) 0.4410(14) 0.7259(13) 0.207(11) Uani 1 1 d D U . . .
F11 F 0.2556(15) 0.3893(12) 0.8429(10) 0.208(10) Uani 1 1 d D U . . .
F12 F 0.3173(15) 0.4940(15) 0.7088(19) 0.256(12) Uani 1 1 d D U . . .
C1 C 0.4626(9) 0.0425(8) 0.7256(9) 0.036(3) Uani 1 1 d . U . . .
C2 C 0.3823(7) 0.0075(8) 0.7481(9) 0.029(3) Uani 1 1 d . . . . .
H2 H 0.3655 -0.0505 0.8011 0.035 Uiso 1 1 calc R U . . .
C3 C 0.3509(7) 0.1358(7) 0.6208(8) 0.022(2) Uani 1 1 d . . . . .
C4 C 0.4328(7) 0.1702(7) 0.5990(9) 0.029(3) Uani 1 1 d . . . . .
H4 H 0.4497 0.2275 0.5448 0.035 Uiso 1 1 calc R U . . .
C5 C 0.5262(7) -0.0073(7) 0.7776(8) 0.022(2) Uani 1 1 d . . . . .
C6 C 0.2908(8) 0.1832(8) 0.5653(10) 0.037(3) Uani 1 1 d . . . . .
C7 C 0.6214(8) -0.2252(8) 0.7686(9) 0.034(3) Uani 1 1 d . . . . .
H7 H 0.5589 -0.2343 0.8128 0.040 Uiso 1 1 calc R U . . .
C8 C 0.6562(8) -0.2608(8) 0.7051(9) 0.034(3) Uani 1 1 d . . . . .
H8 H 0.6194 -0.2961 0.7049 0.040 Uiso 1 1 calc R U . . .
C9 C 0.7965(8) -0.1963(10) 0.6422(10) 0.045(3) Uani 1 1 d . . . . .
H9 H 0.8594 -0.1872 0.5991 0.054 Uiso 1 1 calc R U . . .
C10 C 0.7555(8) -0.1608(8) 0.7067(8) 0.032(3) Uani 1 1 d . . . . .
H10 H 0.7896 -0.1211 0.7042 0.038 Uiso 1 1 calc R U . . .
C11 C 0.5905(8) -0.2659(8) 1.0278(8) 0.033(3) Uani 1 1 d . . . . .
C12 C 0.6877(11) -0.2670(9) 0.9813(11) 0.048(4) Uani 1 1 d . . . . .
C13 C 0.7165(8) -0.1846(8) 0.9696(9) 0.034(3) Uani 1 1 d . . . . .
C14 C 0.6337(9) -0.1396(8) 1.0189(9) 0.041(3) Uani 1 1 d . U . . .
C15 C 0.5555(10) -0.1923(9) 1.0555(9) 0.046(3) Uani 1 1 d . U . . .
C16 C 0.5316(11) -0.3397(10) 1.0578(12) 0.062(4) Uani 1 1 d . U . . .
H16A H 0.5267 -0.3863 1.1238 0.093 Uiso 1 1 calc R U . . .
H16B H 0.5608 -0.3685 1.0115 0.093 Uiso 1 1 calc R U . . .
H16C H 0.4694 -0.3117 1.0573 0.093 Uiso 1 1 calc R U . . .
C17 C 0.7543(11) -0.3358(11) 0.9413(11) 0.064(5) Uani 1 1 d . . . . .
H17A H 0.7870 -0.3779 0.9859 0.096 Uiso 1 1 calc R U . . .
H17B H 0.7996 -0.3029 0.8766 0.096 Uiso 1 1 calc R U . . .
H17C H 0.7191 -0.3710 0.9359 0.096 Uiso 1 1 calc R U . . .
C18 C 0.8086(9) -0.1585(10) 0.9307(11) 0.052(4) Uani 1 1 d . . . . .
H18A H 0.8085 -0.0916 0.8935 0.078 Uiso 1 1 calc R U . . .
H18B H 0.8508 -0.1886 0.8874 0.078 Uiso 1 1 calc R U . . .
H18C H 0.8295 -0.1774 0.9846 0.078 Uiso 1 1 calc R U . . .
C19 C 0.6253(10) -0.0586(10) 1.0362(11) 0.052(4) Uani 1 1 d . . . . .
H19A H 0.5823 -0.0105 1.0077 0.079 Uiso 1 1 calc R U . . .
H19B H 0.6865 -0.0354 1.0056 0.079 Uiso 1 1 calc R U . . .
H19C H 0.6017 -0.0759 1.1068 0.079 Uiso 1 1 calc R U . . .
C20 C 0.4575(9) -0.1653(10) 1.1073(9) 0.050(4) Uani 1 1 d . . . . .
H20A H 0.4413 -0.2005 1.1781 0.075 Uiso 1 1 calc R U . . .
H20B H 0.4163 -0.1780 1.0865 0.075 Uiso 1 1 calc R U . . .
H20C H 0.4502 -0.0995 1.0913 0.075 Uiso 1 1 calc R U . . .
S4 S 0.347(2) 0.328(2) 0.698(2) 0.080(3) Uani 0.28(3) 1 d D U P A 1
O14 O 0.403(3) 0.391(3) 0.607(3) 0.060(15) Uani 0.28(3) 1 d D U P A 1
O15 O 0.395(4) 0.259(4) 0.759(4) 0.15(3) Uiso 0.28(3) 1 d D . P A 1
O16 O 0.274(2) 0.299(3) 0.697(3) 0.056(12) Uani 0.28(3) 1 d D U P A 1
C21 C 0.1723(5) 0.4473(5) 0.4629(6) 0.039(3) Uani 0.55 1 d G U P B 1
C22 C 0.1843(5) 0.4606(5) 0.3673(5) 0.062(5) Uani 0.55 1 d G U P B 1
C23 C 0.1101(6) 0.4211(6) 0.3773(7) 0.060(5) Uani 0.55 1 d G U P B 1
C24 C 0.0523(5) 0.3834(5) 0.4790(7) 0.059(5) Uani 0.55 1 d G U P B 1
C25 C 0.0907(5) 0.3996(5) 0.5319(6) 0.055(4) Uani 0.55 1 d G U P B 1
C26 C 0.2353(8) 0.4784(8) 0.4869(9) 0.095(7) Uani 0.55 1 d G U P B 1
H26A H 0.2256 0.4436 0.5566 0.143 Uiso 0.55 1 calc R U P B 1
H26B H 0.2203 0.5442 0.4719 0.143 Uiso 0.55 1 calc R U P B 1
H26C H 0.3003 0.4676 0.4475 0.143 Uiso 0.55 1 calc R U P B 1
C27 C 0.2622(8) 0.5083(8) 0.2719(8) 0.118(9) Uani 0.55 1 d G U P B 1
H27A H 0.2824 0.4752 0.2304 0.178 Uiso 0.55 1 calc R U P B 1
H27B H 0.3148 0.5086 0.2863 0.178 Uiso 0.55 1 calc R U P B 1
H27C H 0.2397 0.5717 0.2377 0.178 Uiso 0.55 1 calc R U P B 1
C28 C 0.0953(10) 0.4194(9) 0.2943(10) 0.089(12) Uani 0.55 1 d G U P B 1
H28A H 0.0658 0.3639 0.3189 0.134 Uiso 0.55 1 calc R U P B 1
H28B H 0.1555 0.4194 0.2416 0.134 Uiso 0.55 1 calc R U P B 1
H28C H 0.0552 0.4740 0.2691 0.134 Uiso 0.55 1 calc R U P B 1
C29 C -0.0348(8) 0.3347(8) 0.5231(11) 0.084(11) Uani 0.55 1 d G U P B 1
H29A H -0.0900 0.3782 0.5326 0.127 Uiso 0.55 1 calc R U P B 1
H29B H -0.0377 0.2834 0.5864 0.127 Uiso 0.55 1 calc R U P B 1
H29C H -0.0328 0.3111 0.4787 0.127 Uiso 0.55 1 calc R U P B 1
C30 C 0.0517(9) 0.3711(9) 0.6421(8) 0.124(17) Uani 0.55 1 d G U P B 1
H30A H 0.1012 0.3673 0.6630 0.186 Uiso 0.55 1 calc R U P B 1
H30B H 0.0272 0.3110 0.6760 0.186 Uiso 0.55 1 calc R U P B 1
H30C H 0.0016 0.4168 0.6582 0.186 Uiso 0.55 1 calc R U P B 1
C21' C 0.1664(5) 0.4423(4) 0.4672(6) 0.039(3) Uani 0.45 1 d G . P B 2
C22' C 0.1930(5) 0.4673(5) 0.3650(5) 0.062(5) Uani 0.45 1 d G . P B 2
C23' C 0.1254(6) 0.4380(6) 0.3531(6) 0.060(5) Uani 0.45 1 d G . P B 2
C24' C 0.0570(6) 0.3950(5) 0.4481(7) 0.059(5) Uani 0.45 1 d G . P B 2
C25' C 0.0823(5) 0.3976(5) 0.5186(6) 0.055(4) Uani 0.45 1 d G . P B 2
C26' C 0.2183(8) 0.4601(8) 0.5132(9) 0.095(7) Uani 0.45 1 d G . P B 2
H26D H 0.2854 0.4521 0.4785 0.143 Uiso 0.45 1 calc R U P B 2
H26E H 0.2020 0.4167 0.5823 0.143 Uiso 0.45 1 calc R U P B 2
H26F H 0.2009 0.5231 0.5085 0.143 Uiso 0.45 1 calc R U P B 2
C27' C 0.2782(8) 0.5163(8) 0.2832(8) 0.118(9) Uani 0.45 1 d G . P B 2
H27D H 0.3203 0.5156 0.3116 0.178 Uiso 0.45 1 calc R U P B 2
H27E H 0.2589 0.5800 0.2460 0.178 Uiso 0.45 1 calc R U P B 2
H27F H 0.3104 0.4848 0.2395 0.178 Uiso 0.45 1 calc R U P B 2
C28' C 0.1262(10) 0.4505(10) 0.2566(9) 0.16(2) Uani 0.45 1 d G U P B 2
H28D H 0.0621 0.4587 0.2602 0.242 Uiso 0.45 1 calc R U P B 2
H28E H 0.1586 0.3960 0.2441 0.242 Uiso 0.45 1 calc R U P B 2
H28F H 0.1584 0.5048 0.2033 0.242 Uiso 0.45 1 calc R U P B 2
C29' C -0.0278(8) 0.3536(9) 0.4701(12) 0.124(19) Uani 0.45 1 d G U P B 2
H29D H -0.0666 0.3344 0.5398 0.186 Uiso 0.45 1 calc R U P B 2
H29E H -0.0075 0.3002 0.4541 0.186 Uiso 0.45 1 calc R U P B 2
H29F H -0.0638 0.3997 0.4307 0.186 Uiso 0.45 1 calc R U P B 2
C30' C 0.0292(8) 0.3596(8) 0.6288(8) 0.104(16) Uani 0.45 1 d G U P B 2
H30D H 0.0121 0.2980 0.6520 0.155 Uiso 0.45 1 calc R U P B 2
H30E H -0.0273 0.4002 0.6437 0.155 Uiso 0.45 1 calc R U P B 2
H30F H 0.0684 0.3561 0.6615 0.155 Uiso 0.45 1 calc R U P B 2
S4' S 0.3675(9) 0.3299(8) 0.7139(9) 0.080(3) Uani 0.72(3) 1 d D . P A 2
O14' O 0.389(2) 0.353(2) 0.6129(15) 0.111(10) Uani 0.72(3) 1 d D . P A 2
O15' O 0.4477(14) 0.3328(19) 0.7299(18) 0.137(12) Uani 0.72(3) 1 d D . P A 2
O16' O 0.3199(17) 0.2499(13) 0.772(2) 0.159(15) Uani 0.72(3) 1 d D . P A 2
C42 C 0.1159(10) -0.1501(10) 0.8556(12) 0.059(4) Uani 1 1 d . U . . .
H42A H 0.1411 -0.1843 0.8138 0.071 Uiso 1 1 calc R U . . .
H42B H 0.0891 -0.1935 0.9249 0.071 Uiso 1 1 calc R U . . .
C40 C 0.6846(14) 0.3333(13) 0.5102(16) 0.093(6) Uani 1 1 d . U . . .
H40 H 0.7120 0.3805 0.4477 0.112 Uiso 1 1 calc R U . . .
C41 C 0.0456(11) -0.0750(12) 0.8261(12) 0.078(5) Uani 1 1 d . U . . .
H41A H -0.0021 -0.1010 0.8257 0.093 Uiso 1 1 calc R U . . .
H41B H 0.0145 -0.0495 0.8760 0.093 Uiso 1 1 calc R U . . .
C36 C 0.6830(11) 0.0453(10) 0.4887(12) 0.059(4) Uani 1 1 d . . . . .
H36 H 0.7352 0.0407 0.5033 0.071 Uiso 1 1 calc R U . . .
C35 C 0.5383(10) 0.0192(9) 0.4906(10) 0.053(4) Uani 1 1 d . U . . .
C37 C 0.6650(10) 0.1188(11) 0.4156(11) 0.056(4) Uani 1 1 d . . . . .
H37 H 0.7054 0.1668 0.3757 0.067 Uiso 1 1 calc R U . . .
C32 C 0.8235(19) 0.2222(15) 0.866(2) 0.114(9) Uani 1 1 d D . . . .
C31 C 0.3157(12) 0.6151(14) 0.9599(15) 0.075(5) Uani 1 1 d . U . . .
C39 C 0.7240(13) 0.2852(11) 0.5903(14) 0.085(7) Uani 1 1 d . . . . .
H39 H 0.7477 0.3159 0.6100 0.102 Uiso 1 1 calc R U . . .
C33 C 0.9166(19) 0.3092(14) 0.2497(17) 0.157(12) Uiso 1 1 d D . . . .
C38 C 0.4968(15) 0.5759(14) 0.6514(15) 0.093(7) Uani 1 1 d . . . . .
C34 C 0.2912(16) 0.4120(15) 0.7487(13) 0.131(11) Uani 1 1 d D . . . .
O17 O 0.4366(9) 0.6549(9) 0.6295(9) 0.087(4) Uani 1 1 d . . . . .
S5 S 0.6128(3) -0.0391(3) 0.5548(3) 0.0570(10) Uani 1 1 d . . . . .
S6 S 0.5689(3) 0.1265(2) 0.3941(3) 0.0521(9) Uani 1 1 d . . . . .

loop_
_atom_site_aniso_label
_atom_site_aniso_U_11
_atom_site_aniso_U_22
_atom_site_aniso_U_33
_atom_site_aniso_U_23
_atom_site_aniso_U_13
_atom_site_aniso_U_12
Ir1 0.0280(2) 0.0259(2) 0.0342(3) -0.0127(2) -0.0156(2) 0.00311(18)
Ir2 0.0303(3) 0.0309(3) 0.0341(3) -0.0145(2) -0.0166(2) 0.00685(19)
Pd1 0.0292(5) 0.0251(5) 0.0339(5) -0.0088(4) -0.0165(4) -0.0042(4)
Pd2 0.0229(4) 0.0257(5) 0.0372(5) -0.0104(4) -0.0136(4) -0.0013(3)
N1 0.023(5) 0.022(5) 0.035(5) -0.014(4) -0.011(4) -0.008(4)
N2 0.024(5) 0.028(5) 0.025(5) -0.009(4) -0.009(4) 0.004(4)
N3 0.049(6) 0.025(5) 0.046(6) -0.019(5) -0.037(5) 0.007(4)
N4 0.025(5) 0.037(5) 0.020(5) -0.007(4) -0.013(4) 0.004(4)
N5 0.042(6) 0.034(6) 0.047(7) -0.014(5) -0.027(5) 0.000(5)
N6 0.036(6) 0.025(5) 0.049(7) -0.009(5) -0.014(5) -0.006(4)
N7 0.026(5) 0.032(5) 0.038(6) -0.006(5) -0.017(4) -0.004(4)
N8 0.038(6) 0.043(7) 0.029(6) 0.023(5) -0.015(5) -0.014(5)
N9 0.019(4) 0.036(5) 0.039(6) -0.025(5) -0.008(4) -0.002(4)
N10 0.020(5) 0.026(5) 0.026(5) -0.004(4) -0.007(4) -0.004(4)
O1 0.031(4) 0.028(4) 0.028(5) -0.012(4) -0.010(4) 0.006(3)
O2 0.041(5) 0.024(4) 0.021(4) 0.003(3) -0.020(4) -0.001(3)
O3 0.020(4) 0.027(4) 0.044(5) -0.012(4) -0.015(4) -0.002(3)
O4 0.019(4) 0.038(5) 0.027(4) -0.001(4) -0.009(3) -0.007(3)
O5 0.082(8) 0.050(6) 0.073(8) -0.028(6) -0.025(6) -0.020(6)
O6 0.081(9) 0.068(8) 0.099(10) -0.024(7) -0.042(8) -0.013(7)
O7 0.026(5) 0.076(8) 0.099(9) -0.050(7) -0.001(5) -0.003(5)
O8 0.073(9) 0.091(10) 0.162(15) -0.068(11) -0.035(9) 0.026(8)
O9 0.29(3) 0.118(15) 0.23(2) -0.084(17) -0.13(2) -0.056(17)
O10 0.159(17) 0.52(3) 0.201(18) -0.25(2) -0.143(15) 0.135(19)
O11 0.163(14) 0.068(8) 0.180(15) -0.028(9) -0.135(13) -0.026(9)
O12 0.25(2) 0.120(15) 0.115(14) -0.067(13) -0.069(15) 0.004(15)
O13 0.156(19) 0.138(18) 0.39(4) -0.07(2) -0.20(2) 0.009(14)
S1 0.054(2) 0.0353(18) 0.039(2) -0.0109(16) -0.0050(17) -0.0080(16)
S2 0.054(3) 0.110(4) 0.085(4) -0.062(3) -0.003(2) -0.016(3)
S3 0.078(4) 0.188(7) 0.245(8) -0.167(7) -0.074(5) 0.013(4)
F1 0.115(11) 0.100(9) 0.133(11) -0.057(9) 0.039(8) -0.023(8)
F2 0.167(14) 0.155(14) 0.099(10) -0.042(10) -0.037(10) -0.010(11)
F3 0.130(11) 0.048(7) 0.217(16) -0.047(9) 0.040(10) -0.029(7)
F4 0.114(13) 0.22(2) 0.24(2) -0.17(2) -0.034(13) 0.029(13)
F5 0.084(10) 0.35(3) 0.228(18) -0.24(2) 0.060(11) -0.092(13)
F6 0.33(3) 0.163(16) 0.110(12) -0.003(11) -0.115(16) -0.122(17)
F7 0.24(2) 0.126(14) 0.31(3) -0.046(16) -0.18(2) -0.023(14)
F8 0.20(2) 0.158(19) 0.37(4) -0.07(2) -0.14(2) 0.066(17)
F9 0.29(3) 0.32(3) 0.22(2) -0.16(3) -0.09(2) -0.01(2)
F10 0.197(18) 0.24(2) 0.173(16) -0.129(15) -0.103(14) 0.136(16)
F11 0.34(2) 0.177(15) 0.096(10) -0.090(11) -0.126(13) 0.131(15)
F12 0.18(2) 0.184(19) 0.34(3) -0.14(2) -0.022(18) 0.008(16)
C1 0.045(7) 0.028(6) 0.029(6) -0.015(5) -0.019(5) 0.018(5)
C2 0.021(5) 0.024(6) 0.051(8) -0.019(6) -0.019(5) 0.005(4)
C3 0.014(5) 0.021(5) 0.031(6) -0.005(5) -0.010(4) -0.009(4)
C4 0.028(6) 0.020(5) 0.053(8) -0.024(6) -0.021(5) 0.003(4)
C5 0.027(5) 0.021(5) 0.026(6) -0.001(5) -0.018(5) -0.015(4)
C6 0.026(6) 0.034(7) 0.050(8) -0.033(7) -0.008(6) 0.015(5)
C7 0.031(6) 0.029(6) 0.031(7) -0.005(6) -0.007(5) -0.010(5)
C8 0.036(7) 0.035(7) 0.034(7) -0.016(6) -0.018(6) 0.002(5)
C9 0.021(6) 0.058(9) 0.045(8) -0.025(7) 0.000(6) -0.004(6)
C10 0.030(6) 0.029(6) 0.023(6) 0.010(5) -0.013(5) -0.018(5)
C11 0.034(6) 0.021(6) 0.021(6) 0.008(5) -0.006(5) -0.011(5)
C12 0.077(10) 0.027(7) 0.063(10) -0.025(7) -0.052(9) 0.021(7)
C13 0.036(7) 0.027(6) 0.036(7) -0.008(6) -0.024(6) 0.010(5)
C14 0.058(8) 0.030(6) 0.027(6) -0.016(5) -0.020(6) 0.019(6)
C15 0.056(7) 0.034(6) 0.017(5) 0.006(5) -0.012(5) 0.005(5)
C16 0.059(9) 0.044(8) 0.069(11) -0.005(8) -0.020(8) -0.024(7)
C17 0.059(10) 0.073(11) 0.058(10) -0.039(9) -0.030(8) 0.035(8)
C18 0.048(8) 0.054(9) 0.070(10) -0.021(8) -0.034(8) -0.013(7)
C19 0.057(9) 0.053(9) 0.052(9) -0.012(8) -0.036(8) -0.003(7)
C20 0.040(8) 0.059(9) 0.029(7) -0.010(7) -0.005(6) -0.001(7)
S4 0.090(6) 0.071(4) 0.061(5) -0.034(4) -0.024(4) 0.026(4)
O14 0.046(18) 0.05(2) 0.06(2) -0.027(15) -0.006(14) 0.007(14)
O16 0.07(2) 0.057(18) 0.061(19) -0.027(14) -0.022(14) -0.029(13)
C21 0.051(7) 0.014(5) 0.062(9) -0.008(6) -0.038(7) 0.000(5)
C22 0.054(9) 0.033(7) 0.037(8) 0.026(6) -0.010(7) -0.005(7)
C23 0.080(11) 0.063(11) 0.057(11) -0.045(9) -0.045(9) 0.040(9)
C24 0.052(9) 0.037(8) 0.092(14) -0.035(9) -0.039(9) 0.027(7)
C25 0.067(8) 0.056(7) 0.058(8) -0.045(6) -0.027(6) 0.018(6)
C26 0.100(14) 0.064(12) 0.152(17) -0.045(12) -0.071(13) -0.008(10)
C27 0.106(15) 0.045(10) 0.114(15) -0.001(10) -0.005(12) -0.002(10)
C28 0.100(15) 0.086(14) 0.097(15) -0.043(10) -0.041(10) -0.010(9)
C29 0.070(17) 0.054(15) 0.097(18) -0.034(13) -0.001(13) -0.006(13)
C30 0.14(3) 0.11(2) 0.12(2) -0.081(18) -0.014(16) 0.002(16)
C21' 0.051(7) 0.014(5) 0.062(9) -0.008(6) -0.038(7) 0.000(5)
C22' 0.054(9) 0.033(7) 0.037(8) 0.026(6) -0.010(7) -0.005(7)
C23' 0.080(11) 0.063(11) 0.057(11) -0.045(9) -0.045(9) 0.040(9)
C24' 0.052(9) 0.037(8) 0.092(14) -0.035(9) -0.039(9) 0.027(7)
C25' 0.067(8) 0.056(7) 0.058(8) -0.045(6) -0.027(6) 0.018(6)
C26' 0.100(14) 0.064(12) 0.152(17) -0.045(12) -0.071(13) -0.008(10)
C27' 0.106(15) 0.045(10) 0.114(15) -0.001(10) -0.005(12) -0.002(10)
C28' 0.28(5) 0.15(4) 0.11(3) -0.05(3) -0.14(3) 0.01(3)
C29' 0.09(3) 0.08(3) 0.21(4) -0.11(3) -0.03(3) 0.01(2)
C30' 0.11(2) 0.11(2) 0.07(2) -0.073(18) -0.005(15) 0.024(16)
S4' 0.090(6) 0.071(4) 0.061(5) -0.034(4) -0.024(4) 0.026(4)
O14' 0.15(2) 0.11(2) 0.070(16) -0.063(15) -0.055(15) 0.056(18)
O15' 0.096(17) 0.20(3) 0.15(2) -0.11(2) -0.089(16) 0.079(18)
O16' 0.11(2) 0.059(14) 0.24(3) -0.052(19) 0.00(2) -0.045(13)
C42 0.052(8) 0.042(8) 0.049(9) 0.012(7) -0.020(7) -0.011(6)
C40 0.099(12) 0.074(11) 0.092(12) 0.014(9) -0.066(10) -0.026(9)
C41 0.045(8) 0.077(11) 0.063(10) 0.009(8) -0.023(7) -0.003(8)
C36 0.073(11) 0.049(9) 0.079(12) -0.043(9) -0.031(9) -0.002(8)
C35 0.081(10) 0.035(7) 0.027(7) -0.022(6) -0.011(7) 0.021(7)
C37 0.050(9) 0.058(10) 0.048(9) -0.008(8) -0.018(7) -0.015(7)
C32 0.11(2) 0.065(14) 0.13(2) -0.040(15) -0.005(17) -0.029(14)
C31 0.048(9) 0.088(12) 0.081(11) -0.023(9) -0.009(8) -0.042(8)
C39 0.110(15) 0.056(10) 0.105(15) 0.014(10) -0.077(13) -0.051(10)
C38 0.101(16) 0.081(14) 0.085(14) -0.048(12) -0.040(12) 0.042(12)
C34 0.18(3) 0.11(2) 0.076(17) -0.064(16) 0.010(18) -0.02(2)
O17 0.109(11) 0.074(9) 0.079(9) -0.036(7) -0.051(8) 0.026(8)
S5 0.077(3) 0.040(2) 0.053(2) -0.0245(19) -0.030(2) 0.0153(19)
S6 0.071(3) 0.0356(19) 0.044(2) -0.0117(17) -0.0212(19) -0.0050(17)

loop_
_atom_type_symbol
_atom_type_description
_atom_type_scat_dispersion_real
_atom_type_scat_dispersion_imag
_atom_type_scat_source
C C 0.0033 0.0016 'International Tables Vol C Tables 4.2.6.8 and 6.1.1.4'
H H 0.0000 0.0000 'International Tables Vol C Tables 4.2.6.8 and 6.1.1.4'
N N 0.0061 0.0033 'International Tables Vol C Tables 4.2.6.8 and 6.1.1.4'
O O 0.0106 0.0060 'International Tables Vol C Tables 4.2.6.8 and 6.1.1.4'
F F 0.0171 0.0103 'International Tables Vol C Tables 4.2.6.8 and 6.1.1.4'
S S 0.1246 0.1234 'International Tables Vol C Tables 4.2.6.8 and 6.1.1.4'
Pd Pd -0.9988 1.0072 'International Tables Vol C Tables 4.2.6.8 and 6.1.1.4'
Ir Ir -1.4442 7.9887 'International Tables Vol C Tables 4.2.6.8 and 6.1.1.4'

loop_
_geom_angle_atom_site_label_1
_geom_angle_atom_site_label_2
_geom_angle_atom_site_label_3
_geom_angle
_geom_angle_site_symmetry_1
_geom_angle_site_symmetry_3
O2 Ir1 O1 78.2(3) . .
O2 Ir1 C13 102.8(4) . .
O1 Ir1 C13 164.7(4) . .
O2 Ir1 N9 82.8(3) . .
O1 Ir1 N9 80.9(3) . .
C13 Ir1 N9 114.4(4) . .
O2 Ir1 C11 166.8(4) . .
O1 Ir1 C11 110.2(4) . .
C13 Ir1 C11 66.3(5) . .
N9 Ir1 C11 108.2(4) . .
O2 Ir1 C14 101.6(4) . .
O1 Ir1 C14 125.3(4) . .
C13 Ir1 C14 39.4(4) . .
N9 Ir1 C14 153.9(4) . .
C11 Ir1 C14 65.3(5) . .
O2 Ir1 C12 136.6(5) . .
O1 Ir1 C12 144.2(5) . .
C13 Ir1 C12 40.1(5) . .
N9 Ir1 C12 93.8(4) . .
C11 Ir1 C12 38.0(5) . .
C14 Ir1 C12 65.2(4) . .
O2 Ir1 C15 132.2(4) . .
O1 Ir1 C15 101.6(4) . .
C13 Ir1 C15 66.1(5) . .
N9 Ir1 C15 145.0(5) . .
C11 Ir1 C15 37.8(5) . .
C14 Ir1 C15 39.6(5) . .
C12 Ir1 C15 63.6(5) . .
C23 Ir2 O4 127.2(3) . .
O4 Ir2 C25' 100.3(3) . .
C23 Ir2 N10 100.1(3) . 2_656
O4 Ir2 N10 82.3(3) . 2_656
C25' Ir2 N10 155.7(3) . 2_656
C23 Ir2 O3 154.0(3) . .
O4 Ir2 O3 78.7(3) . .
C25' Ir2 O3 120.0(3) . .
N10 Ir2 O3 84.3(3) 2_656 .
C23 Ir2 C22 40.01(15) . .
O4 Ir2 C22 162.7(3) . .
N10 Ir2 C22 109.5(3) 2_656 .
O3 Ir2 C22 114.3(3) . .
O4 Ir2 C21' 130.7(3) . .
C25' Ir2 C21' 39.66(14) . .
N10 Ir2 C21' 146.8(3) 2_656 .
O3 Ir2 C21' 97.2(3) . .
C23 Ir2 C24 39.91(14) . .
O4 Ir2 C24 96.6(3) . .
N10 Ir2 C24 125.4(3) 2_656 .
O3 Ir2 C24 149.5(3) . .
C22 Ir2 C24 66.4(2) . .
O4 Ir2 C24' 103.5(3) . .
C25' Ir2 C24' 39.14(13) . .
N10 Ir2 C24' 116.6(3) 2_656 .
O3 Ir2 C24' 159.1(3) . .
C21' Ir2 C24' 65.3(2) . .
C23 Ir2 C21 65.9(2) . .
O4 Ir2 C21 132.6(3) . .
N10 Ir2 C21 144.6(3) 2_656 .
O3 Ir2 C21 95.7(3) . .
C22 Ir2 C21 38.90(14) . .
C24 Ir2 C21 65.1(2) . .
C23 Ir2 C25 65.8(2) . .
O4 Ir2 C25 100.0(3) . .
N10 Ir2 C25 164.0(3) 2_656 .
O3 Ir2 C25 111.7(3) . .
C22 Ir2 C25 65.2(2) . .
C24 Ir2 C25 38.77(14) . .
C21 Ir2 C25 38.23(14) . .
O4 Ir2 C22' 165.1(3) . .
C25' Ir2 C22' 65.0(2) . .
N10 Ir2 C22' 110.0(3) 2_656 .
O3 Ir2 C22' 110.2(3) . .
C21' Ir2 C22' 38.51(14) . .
C24' Ir2 C22' 63.8(2) . .
N3 Pd1 N1 80.5(4) . .
N3 Pd1 N5 96.6(4) . .
N1 Pd1 N5 177.1(4) . .
N3 Pd1 N6 173.7(4) . .
N1 Pd1 N6 99.5(4) . .
N5 Pd1 N6 83.3(4) . .
N4 Pd2 N7 96.3(4) . .
N4 Pd2 N8 175.4(5) . .
N7 Pd2 N8 85.3(4) . .
N4 Pd2 N2 79.8(4) . .
N7 Pd2 N2 175.3(4) . .
N8 Pd2 N2 98.4(4) . .
C4 N1 C1 116.9(9) . .
C4 N1 Pd1 130.5(8) . .
C1 N1 Pd1 112.5(7) . .
C3 N2 C2 121.9(10) . .
C3 N2 Pd2 111.1(6) . .
C2 N2 Pd2 127.0(8) . .
C5 N3 O2 116.9(9) . .
C5 N3 Pd1 115.9(7) . .
O2 N3 Pd1 126.9(7) . .
C6 N4 O4 116.1(10) . .
C6 N4 Pd2 117.4(8) . .
O4 N4 Pd2 126.4(7) . .
C39 N5 Pd1 109.5(8) . .
C40 N6 Pd1 109.7(9) . .
C41 N7 Pd2 108.4(8) . .
C42 N8 Pd2 107.3(7) . .
C10 N9 C7 114.2(10) . .
C10 N9 Ir1 123.7(7) . .
C7 N9 Ir1 121.5(7) . .
C8 N10 C9 118.1(10) . .
C8 N10 Ir2 122.4(7) . 2_656
C9 N10 Ir2 119.0(7) . 2_656
C5 O1 Ir1 109.5(6) . .
N3 O2 Ir1 110.9(6) . .
C6 O3 Ir2 109.0(7) . .
N4 O4 Ir2 110.6(6) . .
O7 S1 O6 113.9(8) . .
O7 S1 O5 114.3(7) . .
O6 S1 O5 113.5(7) . .
O7 S1 C31 104.2(9) . .
O6 S1 C31 104.2(8) . .
O5 S1 C31 105.2(8) . .
O10 S2 O8 123.8(13) . .
O10 S2 O9 111.2(18) . .
O8 S2 O9 107.7(13) . .
O10 S2 C32 103.1(16) . .
O8 S2 C32 105.8(11) . .
O9 S2 C32 103.1(12) . .
O13 S3 O11 130.3(14) . .
O13 S3 O12 103.4(15) . .
O11 S3 O12 117.7(13) . .
O13 S3 C33 94.9(13) . .
O11 S3 C33 103.1(10) . .
O12 S3 C33 100.7(12) . .
N1 C1 C2 121.3(10) . .
N1 C1 C5 115.7(11) . .
C2 C1 C5 123.0(11) . .
N2 C2 C1 119.5(11) . .
N2 C3 C4 117.8(9) . .
N2 C3 C6 118.6(9) . .
C4 C3 C6 123.6(10) . .
N1 C4 C3 122.6(10) . .
N3 C5 O1 124.0(9) . .
N3 C5 C1 114.7(10) . .
O1 C5 C1 121.4(9) . .
O3 C6 N4 125.0(11) . .
O3 C6 C3 121.6(11) . .
N4 C6 C3 113.0(11) . .
C8 C7 N9 122.9(11) . .
C7 C8 N10 120.6(11) . .
C10 C9 N10 117.5(11) . .
C9 C10 N9 126.5(11) . .
C15 C11 C12 109.8(11) . .
C15 C11 C16 123.4(12) . .
C12 C11 C16 126.3(12) . .
C15 C11 Ir1 72.5(7) . .
C12 C11 Ir1 71.9(7) . .
C16 C11 Ir1 128.6(9) . .
C11 C12 C13 108.4(10) . .
C11 C12 C17 127.6(13) . .
C13 C12 C17 123.8(14) . .
C11 C12 Ir1 70.1(7) . .
C13 C12 Ir1 68.1(6) . .
C17 C12 Ir1 124.1(10) . .
C18 C13 C14 124.7(12) . .
C18 C13 C12 128.6(11) . .
C14 C13 C12 106.2(11) . .
C18 C13 Ir1 128.1(9) . .
C14 C13 Ir1 71.4(7) . .
C12 C13 Ir1 71.9(7) . .
C13 C14 C15 107.6(11) . .
C13 C14 C19 128.3(13) . .
C15 C14 C19 124.0(12) . .
C13 C14 Ir1 69.1(6) . .
C15 C14 Ir1 71.4(7) . .
C19 C14 Ir1 127.3(9) . .
C11 C15 C14 107.7(11) . .
C11 C15 C20 128.5(14) . .
C14 C15 C20 123.6(12) . .
C11 C15 Ir1 69.7(7) . .
C14 C15 Ir1 69.0(7) . .
C20 C15 Ir1 124.0(9) . .
O16 S4 O15 116(2) . .
O16 S4 O14 116.5(19) . .
O15 S4 O14 116(2) . .
O16 S4 C34 104(2) . .
O15 S4 C34 107(4) . .
O14 S4 C34 94(3) . .
C25 C21 C22 108.0 . .
C25 C21 C26 126.0 . .
C22 C21 C26 126.0 . .
C25 C21 Ir2 71.1(2) . .
C22 C21 Ir2 67.9(3) . .
C26 C21 Ir2 126.6(2) . .
C23 C22 C21 108.0 . .
C23 C22 C27 126.0 . .
C21 C22 C27 126.0 . .
C23 C22 Ir2 68.5(2) . .
C21 C22 Ir2 73.2(3) . .
C27 C22 Ir2 123.8(2) . .
C22 C23 C24 108.0 . .
C22 C23 C28 126.0 . .
C24 C23 C28 126.0 . .
C22 C23 Ir2 71.5(3) . .
C24 C23 Ir2 71.9(3) . .
C28 C23 Ir2 122.3(3) . .
C25 C24 C23 108.0 . .
C25 C24 C29 126.0 . .
C23 C24 C29 126.0 . .
C25 C24 Ir2 73.2(3) . .
C23 C24 Ir2 68.2(3) . .
C29 C24 Ir2 124.2(2) . .
C21 C25 C24 108.0 . .
C21 C25 C30 126.0 . .
C24 C25 C30 126.0 . .
C21 C25 Ir2 70.7(2) . .
C24 C25 Ir2 68.1(2) . .
C30 C25 Ir2 126.8(2) . .
C22' C21' C25' 108.0 . .
C22' C21' C26' 126.0 . .
C25' C21' C26' 126.0 . .
C22' C21' Ir2 74.1(3) . .
C25' C21' Ir2 69.2(2) . .
C26' C21' Ir2 122.3(2) . .
C21' C22' C23' 108.0 . .
C21' C22' C27' 126.0 . .
C23' C22' C27' 126.0 . .
C21' C22' Ir2 67.4(2) . .
C23' C22' Ir2 72.4(2) . .
C27' C22' Ir2 125.8(2) . .
C24' C23' C22' 108.0 . .
C24' C23' C28' 126.0 . .
C22' C23' C28' 126.0 . .
C24' C23' Ir2 68.5(2) . .
C22' C23' Ir2 70.1(2) . .
C28' C23' Ir2 127.0(2) . .
C25' C24' C23' 108.0 . .
C25' C24' C29' 126.0 . .
C23' C24' C29' 126.0 . .
C25' C24' Ir2 67.6(3) . .
C23' C24' Ir2 73.7(3) . .
C29' C24' Ir2 124.2(2) . .
C24' C25' C21' 108.0 . .
C24' C25' C30' 126.0 . .
C21' C25' C30' 126.0 . .
C24' C25' Ir2 73.2(3) . .
C21' C25' Ir2 71.1(3) . .
C30' C25' Ir2 121.4(3) . .
O16' S4' O14' 109(2) . .
O16' S4' O15' 118.5(19) . .
O14' S4' O15' 111.3(18) . .
O16' S4' C34 104.6(15) . .
O14' S4' C34 111.0(13) . .
O15' S4' C34 101.7(13) . .
C41 C42 N8 103.4(12) . .
N6 C40 C39 109.3(15) . .
N7 C41 C42 114.5(13) . .
C37 C36 S5 119.2(13) . .
C35 C35 S5 122.5(14) 2_656 .
C35 C35 S6 121.0(14) 2_656 .
S5 C35 S6 116.4(9) . .
C36 C37 S6 119.2(13) . .
F5 C32 F4 114(2) . .
F5 C32 F6 102(2) . .
F4 C32 F6 92(2) . .
F5 C32 S2 114.6(18) . .
F4 C32 S2 119(2) . .
F6 C32 S2 111.4(18) . .
F1 C31 F2 103.0(18) . .
F1 C31 F3 105.5(13) . .
F2 C31 F3 104.6(18) . .
F1 C31 S1 113.8(15) . .
F2 C31 S1 114.5(12) . .
F3 C31 S1 114.3(15) . .
N5 C39 C40 111.6(13) . .
F7 C33 F8 95(2) . .
F7 C33 F9 104(2) . .
F8 C33 F9 103(2) . .
F7 C33 S3 114.6(18) . .
F8 C33 S3 111.6(17) . .
F9 C33 S3 124(2) . .
F12 C34 F11 105.5(18) . .
F12 C34 F10 94.6(17) . .
F11 C34 F10 101.5(17) . .
F12 C34 S4' 118.8(18) . .
F11 C34 S4' 115.1(16) . .
F10 C34 S4' 118.1(16) . .
F12 C34 S4 125(2) . .
F11 C34 S4 122.3(18) . .
F10 C34 S4 101.3(17) . .
C36 S5 C35 93.3(8) . .
C37 S6 C35 91.9(7) . .

loop_
_geom_bond_atom_site_label_1
_geom_bond_atom_site_label_2
_geom_bond_distance
_geom_bond_site_symmetry_2
Ir1 O2 2.086(7) .
Ir1 O1 2.087(7) .
Ir1 C13 2.119(11) .
Ir1 N9 2.121(9) .
Ir1 C11 2.146(10) .
Ir1 C14 2.150(12) .
Ir1 C12 2.170(12) .
Ir1 C15 2.183(12) .
Ir2 C23 2.074(7) .
Ir2 O4 2.081(8) .
Ir2 C25' 2.097(7) .
Ir2 N10 2.103(9) 2_656
Ir2 O3 2.105(7) .
Ir2 C22 2.114(7) .
Ir2 C21' 2.122(6) .
Ir2 C24 2.123(7) .
Ir2 C24' 2.171(7) .
Ir2 C21 2.185(7) .
Ir2 C25 2.191(7) .
Ir2 C22' 2.211(7) .
Pd1 N3 1.988(10) .
Pd1 N1 2.005(8) .
Pd1 N5 2.045(10) .
Pd1 N6 2.046(10) .
Pd2 N4 1.968(9) .
Pd2 N7 2.004(9) .
Pd2 N8 2.044(9) .
Pd2 N2 2.067(9) .
N1 C4 1.328(13) .
N1 C1 1.353(15) .
N2 C3 1.315(13) .
N2 C2 1.323(13) .
N3 C5 1.293(13) .
N3 O2 1.353(11) .
N4 C6 1.317(15) .
N4 O4 1.366(11) .
N5 C39 1.405(18) .
N6 C40 1.46(2) .
N7 C41 1.435(18) .
N8 C42 1.584(18) .
N9 C10 1.320(14) .
N9 C7 1.382(14) .
N10 C8 1.359(14) .
N10 C9 1.388(15) .
N10 Ir2 2.103(9) 2_656
O1 C5 1.294(12) .
O3 C6 1.271(15) .
O5 S1 1.435(10) .
O6 S1 1.383(13) .
O7 S1 1.381(10) .
O8 S2 1.373(12) .
O9 S2 1.490(15) .
O10 S2 1.319(13) .
O11 S3 1.408(10) .
O12 S3 1.466(13) .
O13 S3 1.361(14) .
S1 C31 1.727(18) .
S2 C32 1.69(3) .
S3 C33 1.849(17) .
F1 C31 1.33(2) .
F2 C31 1.37(2) .
F3 C31 1.39(2) .
F4 C32 1.353(16) .
F5 C32 1.33(3) .
F6 C32 1.47(3) .
F7 C33 1.327(18) .
F8 C33 1.330(18) .
F9 C33 1.377(17) .
F10 C34 1.350(18) .
F11 C34 1.305(16) .
F12 C34 1.299(17) .
C1 C2 1.392(16) .
C1 C5 1.454(14) .
C3 C4 1.417(13) .
C3 C6 1.442(15) .
C7 C8 1.299(16) .
C9 C10 1.310(17) .
C11 C15 1.401(17) .
C11 C12 1.404(18) .
C11 C16 1.520(17) .
C12 C13 1.470(17) .
C12 C17 1.524(18) .
C13 C18 1.432(17) .
C13 C14 1.441(16) .
C14 C15 1.47(2) .
C14 C19 1.472(18) .
C15 C20 1.486(17) .
S4 O16 1.403(18) .
S4 O15 1.417(19) .
S4 O14 1.422(18) .
S4 C34 1.81(4) .
C21 C25 1.433(4) .
C21 C22 1.433(4) .
C21 C26 1.523(5) .
C22 C23 1.433(4) .
C22 C27 1.523(5) .
C23 C24 1.433(4) .
C23 C28 1.523(5) .
C24 C25 1.433(4) .
C24 C29 1.523(5) .
C25 C30 1.523(5) .
C21' C22' 1.432(4) .
C21' C25' 1.432(4) .
C21' C26' 1.522(5) .
C22' C23' 1.432(4) .
C22' C27' 1.522(5) .
C23' C24' 1.432(4) .
C23' C28' 1.522(5) .
C24' C25' 1.432(4) .
C24' C29' 1.522(5) .
C25' C30' 1.522(5) .
S4' O16' 1.407(15) .
S4' O14' 1.433(15) .
S4' O15' 1.449(16) .
S4' C34 1.70(2) .
C42 C41 1.48(2) .
C40 C39 1.51(2) .
C36 C37 1.32(2) .
C36 S5 1.665(16) .
C35 C35 1.39(3) 2_656
C35 S5 1.737(15) .
C35 S6 1.748(14) .
C37 S6 1.697(15) .
C38 O17 1.39(2) .

loop_
_geom_hbond_atom_site_label_D
_geom_hbond_atom_site_label_H
_geom_hbond_atom_site_label_A
_geom_hbond_distance_DH
_geom_hbond_distance_HA
_geom_hbond_distance_DA
_geom_hbond_angle_DHA
_geom_hbond_site_symmetry_A
N8 H8A O5 0.99 2.11 3.065(16) 161.0 1_545
N7 H7B O11 0.99 2.13 2.966(16) 140.6 2_656
N7 H7A O8 0.99 1.95 2.906(15) 161.5 1_455
N6 H6B O15' 0.99 2.35 3.20(2) 144.1 .
N6 H6B O14' 0.99 2.27 3.06(3) 135.4 .
N6 H6B O14 0.99 2.16 3.05(5) 149.5 .
N6 H6A O17 0.99 1.90 2.873(16) 165.6 2_666
N5 H5B O12 0.99 2.40 3.18(2) 135.0 .
N5 H5A O10 0.99 2.05 2.821(18) 133.0 .

loop_
_geom_torsion_atom_site_label_1
_geom_torsion_atom_site_label_2
_geom_torsion_atom_site_label_3
_geom_torsion_atom_site_label_4
_geom_torsion
_geom_torsion_site_symmetry_1
C5 N3 O2 Ir1 3.6(11) .
Pd1 N3 O2 Ir1 177.0(5) .
C6 N4 O4 Ir2 -5.9(11) .
Pd2 N4 O4 Ir2 172.8(5) .
C4 N1 C1 C2 -2.4(15) .
Pd1 N1 C1 C2 177.9(8) .
C4 N1 C1 C5 176.3(9) .
Pd1 N1 C1 C5 -3.4(12) .
C3 N2 C2 C1 0.5(16) .
Pd2 N2 C2 C1 -178.1(8) .
N1 C1 C2 N2 1.0(16) .
C5 C1 C2 N2 -177.7(10) .
C2 N2 C3 C4 -0.5(16) .
Pd2 N2 C3 C4 178.3(8) .
C2 N2 C3 C6 178.8(10) .
Pd2 N2 C3 C6 -2.4(12) .
C1 N1 C4 C3 2.4(15) .
Pd1 N1 C4 C3 -177.9(8) .
N2 C3 C4 N1 -1.1(16) .
C6 C3 C4 N1 179.7(10) .
O2 N3 C5 O1 2.4(16) .
Pd1 N3 C5 O1 -171.7(8) .
O2 N3 C5 C1 -178.1(9) .
Pd1 N3 C5 C1 7.8(12) .
Ir1 O1 C5 N3 -6.9(13) .
Ir1 O1 C5 C1 173.5(8) .
N1 C1 C5 N3 -2.8(14) .
C2 C1 C5 N3 175.9(10) .
N1 C1 C5 O1 176.7(9) .
C2 C1 C5 O1 -4.6(17) .
Ir2 O3 C6 N4 4.2(13) .
Ir2 O3 C6 C3 -168.6(8) .
O4 N4 C6 O3 1.2(16) .
Pd2 N4 C6 O3 -177.6(8) .
O4 N4 C6 C3 174.5(8) .
Pd2 N4 C6 C3 -4.3(12) .
N2 C3 C6 O3 178.0(10) .
C4 C3 C6 O3 -2.7(16) .
N2 C3 C6 N4 4.5(14) .
C4 C3 C6 N4 -176.3(10) .
C10 N9 C7 C8 4.1(17) .
Ir1 N9 C7 C8 -167.3(9) .
N9 C7 C8 N10 -1.5(18) .
C9 N10 C8 C7 0.4(17) .
Ir2 N10 C8 C7 171.9(9) 2_656
C8 N10 C9 C10 -2.2(17) .
Ir2 N10 C9 C10 -174.0(9) 2_656
N10 C9 C10 N9 6(2) .
C7 N9 C10 C9 -6.4(18) .
Ir1 N9 C10 C9 164.9(10) .
C15 C11 C12 C13 -5.7(14) .
C16 C11 C12 C13 -177.5(12) .
Ir1 C11 C12 C13 57.4(9) .
C15 C11 C12 C17 178.6(12) .
C16 C11 C12 C17 7(2) .
Ir1 C11 C12 C17 -118.3(14) .
C15 C11 C12 Ir1 -63.1(8) .
C16 C11 C12 Ir1 125.1(13) .
C11 C12 C13 C18 176.7(12) .
C17 C12 C13 C18 -7(2) .
Ir1 C12 C13 C18 -124.6(13) .
C11 C12 C13 C14 5.1(13) .
C17 C12 C13 C14 -179.1(12) .
Ir1 C12 C13 C14 63.7(8) .
C11 C12 C13 Ir1 -58.6(9) .
C17 C12 C13 Ir1 117.3(12) .
C18 C13 C14 C15 -174.7(12) .
C12 C13 C14 C15 -2.6(13) .
Ir1 C13 C14 C15 61.4(8) .
C18 C13 C14 C19 2(2) .
C12 C13 C14 C19 174.4(12) .
Ir1 C13 C14 C19 -121.7(13) .
C18 C13 C14 Ir1 123.9(12) .
C12 C13 C14 Ir1 -63.9(8) .
C12 C11 C15 C14 4.1(14) .
C16 C11 C15 C14 176.1(12) .
Ir1 C11 C15 C14 -58.7(8) .
C12 C11 C15 C20 -179.4(12) .
C16 C11 C15 C20 -7(2) .
Ir1 C11 C15 C20 117.9(13) .
C12 C11 C15 Ir1 62.7(9) .
C16 C11 C15 Ir1 -125.2(12) .
C13 C14 C15 C11 -0.8(13) .
C19 C14 C15 C11 -177.9(11) .
Ir1 C14 C15 C11 59.1(8) .
C13 C14 C15 C20 -177.5(11) .
C19 C14 C15 C20 5.4(19) .
Ir1 C14 C15 C20 -117.6(12) .
C13 C14 C15 Ir1 -59.9(8) .
C19 C14 C15 Ir1 123.0(12) .
C25 C21 C22 C23 0.0 .
C26 C21 C22 C23 180.0 .
Ir2 C21 C22 C23 60.0(2) .
C25 C21 C22 C27 180.0 .
C26 C21 C22 C27 0.0 .
Ir2 C21 C22 C27 -120.0(2) .
C25 C21 C22 Ir2 -60.0(2) .
C26 C21 C22 Ir2 120.0(2) .
C21 C22 C23 C24 0.0 .
C27 C22 C23 C24 180.0 .
Ir2 C22 C23 C24 63.0(3) .
C21 C22 C23 C28 180.0 .
C27 C22 C23 C28 0.0 .
Ir2 C22 C23 C28 -117.0(3) .
C21 C22 C23 Ir2 -63.0(3) .
C27 C22 C23 Ir2 117.0(3) .
C22 C23 C24 C25 0.0 .
C28 C23 C24 C25 180.0 .
Ir2 C23 C24 C25 62.8(3) .
C22 C23 C24 C29 180.0 .
C28 C23 C24 C29 0.0 .
Ir2 C23 C24 C29 -117.2(3) .
C22 C23 C24 Ir2 -62.8(3) .
C28 C23 C24 Ir2 117.2(3) .
C22 C21 C25 C24 0.0 .
C26 C21 C25 C24 180.0 .
Ir2 C21 C25 C24 -58.0(3) .
C22 C21 C25 C30 180.0 .
C26 C21 C25 C30 0.0 .
Ir2 C21 C25 C30 122.0(3) .
C22 C21 C25 Ir2 58.0(3) .
C26 C21 C25 Ir2 -122.0(3) .
C23 C24 C25 C21 0.0 .
C29 C24 C25 C21 180.0 .
Ir2 C24 C25 C21 59.6(3) .
C23 C24 C25 C30 180.0 .
C29 C24 C25 C30 0.0 .
Ir2 C24 C25 C30 -120.4(3) .
C23 C24 C25 Ir2 -59.6(3) .
C29 C24 C25 Ir2 120.4(3) .
C25' C21' C22' C23' 0.0 .
C26' C21' C22' C23' 180.0 .
Ir2 C21' C22' C23' 61.3(2) .
C25' C21' C22' C27' 180.0 .
C26' C21' C22' C27' 0.0 .
Ir2 C21' C22' C27' -118.7(2) .
C25' C21' C22' Ir2 -61.3(2) .
C26' C21' C22' Ir2 118.7(2) .
C21' C22' C23' C24' 0.0 .
C27' C22' C23' C24' 180.0 .
Ir2 C22' C23' C24' 58.2(2) .
C21' C22' C23' C28' 180.0 .
C27' C22' C23' C28' 0.0 .
Ir2 C22' C23' C28' -121.8(2) .
C21' C22' C23' Ir2 -58.2(2) .
C27' C22' C23' Ir2 121.8(2) .
C22' C23' C24' C25' 0.0 .
C28' C23' C24' C25' 180.0 .
Ir2 C23' C24' C25' 59.2(3) .
C22' C23' C24' C29' 180.0 .
C28' C23' C24' C29' 0.0 .
Ir2 C23' C24' C29' -120.8(3) .
C22' C23' C24' Ir2 -59.2(3) .
C28' C23' C24' Ir2 120.8(2) .
C23' C24' C25' C21' 0.0 .
C29' C24' C25' C21' 180.0 .
Ir2 C24' C25' C21' 63.1(3) .
C23' C24' C25' C30' 180.0 .
C29' C24' C25' C30' 0.0 .
Ir2 C24' C25' C30' -116.9(3) .
C23' C24' C25' Ir2 -63.1(3) .
C29' C24' C25' Ir2 116.9(3) .
C22' C21' C25' C24' 0.0 .
C26' C21' C25' C24' 180.0 .
Ir2 C21' C25' C24' -64.4(3) .
C22' C21' C25' C30' 180.0 .
C26' C21' C25' C30' 0.0 .
Ir2 C21' C25' C30' 115.6(3) .
C22' C21' C25' Ir2 64.4(3) .
C26' C21' C25' Ir2 -115.6(3) .
Pd2 N8 C42 C41 -38.3(14) .
Pd1 N6 C40 C39 -31.5(19) .
Pd2 N7 C41 C42 -38.4(19) .
N8 C42 C41 N7 51(2) .
S5 C36 C37 S6 2.2(19) .
O10 S2 C32 F5 61(3) .
O8 S2 C32 F5 -168(2) .
O9 S2 C32 F5 -55(3) .
O10 S2 C32 F4 -79(3) .
O8 S2 C32 F4 52(3) .
O9 S2 C32 F4 165(2) .
O10 S2 C32 F6 176(2) .
O8 S2 C32 F6 -52.6(19) .
O9 S2 C32 F6 60.3(19) .
O7 S1 C31 F1 176.6(14) .
O6 S1 C31 F1 -63.7(17) .
O5 S1 C31 F1 56.0(16) .
O7 S1 C31 F2 58.5(17) .
O6 S1 C31 F2 178.2(15) .
O5 S1 C31 F2 -62.1(17) .
O7 S1 C31 F3 -62.1(16) .
O6 S1 C31 F3 57.6(17) .
O5 S1 C31 F3 177.3(14) .
Pd1 N5 C39 C40 -36(2) .
N6 C40 C39 N5 46(2) .
O13 S3 C33 F7 -56(3) .
O11 S3 C33 F7 171(2) .
O12 S3 C33 F7 49(2) .
O13 S3 C33 F8 -163(2) .
O11 S3 C33 F8 64(2) .
O12 S3 C33 F8 -58(2) .
O13 S3 C33 F9 73(3) .
O11 S3 C33 F9 -60(3) .
O12 S3 C33 F9 178(3) .
O16' S4' C34 F12 178(2) .
O14' S4' C34 F12 -65(3) .
O15' S4' C34 F12 54(2) .
O16' S4' C34 F11 51(3) .
O14' S4' C34 F11 169(2) .
O15' S4' C34 F11 -73(2) .
O16' S4' C34 F10 -69(2) .
O14' S4' C34 F10 49(3) .
O15' S4' C34 F10 167(2) .
O16' S4' C34 S4 -68(5) .
O14' S4' C34 S4 50(5) .
O15' S4' C34 S4 168(5) .
O16 S4 C34 F12 -129(3) .
O15 S4 C34 F12 108(3) .
O14 S4 C34 F12 -10(3) .
O16 S4 C34 F11 86(3) .
O15 S4 C34 F11 -37(3) .
O14 S4 C34 F11 -155(3) .
O16 S4 C34 F10 -25(3) .
O15 S4 C34 F10 -148(2) .
O14 S4 C34 F10 94(2) .
O16 S4 C34 S4' 156(6) .
O15 S4 C34 S4' 33(5) .
O14 S4 C34 S4' -86(5) .
C37 C36 S5 C35 -2.3(14) .
C35 C35 S5 C36 177.2(14) 2_656
S6 C35 S5 C36 1.7(8) .
C36 C37 S6 C35 -0.7(14) .
C35 C35 S6 C37 -176.4(14) 2_656
S5 C35 S6 C37 -0.9(8) .

loop_
_platon_squeeze_void_nr
_platon_squeeze_void_average_x
_platon_squeeze_void_average_y
_platon_squeeze_void_average_z
_platon_squeeze_void_volume
_platon_squeeze_void_count_electrons
1 0.000 -0.022 0.000 335.2 88.9
2 0.000 0.000 0.500 147.2 54.6
3 0.393 0.643 0.250 7.0 2.8
4 0.607 0.357 0.750 7.0 2.9
